data_7153803
loop_
_publ_author_name
'Clark, J. Stephen'
'Labre, Flavien'
'Thomas, Lynne H.'

_publ_section_title
;
 Concise synthesis of the C-1-C-12 fragment of amphidinolides T1-T5.
;
_journal_issue 13
_journal_name_full 'Organic &amp; biomolecular chemistry'
_journal_page_first 4823
_journal_page_last 4830
_journal_paper_doi 10.1039/c1ob05130j
_journal_volume 9
_journal_year 2011
_chemical_absolute_configuration syn
_chemical_formula_sum 'C14 H20 O4'
_chemical_formula_weight 252.3
_chemical_name_systematic
;
?
;
_space_group_IT_number 4
_symmetry_cell_setting monoclinic
_symmetry_space_group_name_Hall 'P 2yb'
_symmetry_space_group_name_H-M 'P 1 21 1'
_atom_sites_solution_hydrogens geom
_atom_sites_solution_primary direct
_atom_sites_solution_secondary difmap
_audit_creation_date 2010-04-08T15:20:17-00:00
_audit_creation_method 'WinGX routine CIF_UPDATE'
_cell_angle_alpha 90
_cell_angle_beta 94.6100(10)
_cell_angle_gamma 90
_cell_formula_units_Z 2
_cell_length_a 5.28510(10)
_cell_length_b 15.1376(4)
_cell_length_c 8.2950(2)
_cell_measurement_reflns_used 21401
_cell_measurement_temperature 100(2)
_cell_measurement_theta_max 27.485
_cell_measurement_theta_min 1.000
_cell_volume 661.48(3)
_computing_cell_refinement 'HKL Scalepack (Otwinowski & Minor 1997)'
_computing_data_collection 'Collect (Bruker AXS BV, 1997-2004)'
_computing_data_reduction 'HKL Denzo and Scalepack (Otwinowski & Minor 1997)'
_computing_structure_refinement 'SHELXL-97 (Sheldrick, 2008)'
_diffrn_ambient_temperature 100(2)
_diffrn_measured_fraction_theta_full 0.987
_diffrn_measured_fraction_theta_max 0.987
_diffrn_measurement_device_type KappaCCD
_diffrn_measurement_method 'CCD; rotation images'
_diffrn_radiation_monochromator graphite
_diffrn_radiation_type MoK\a
_diffrn_radiation_wavelength 0.71073
_diffrn_reflns_av_R_equivalents 0.0316
_diffrn_reflns_av_unetI/netI 0.0488
_diffrn_reflns_limit_h_max 6
_diffrn_reflns_limit_h_min -6
_diffrn_reflns_limit_k_max 19
_diffrn_reflns_limit_k_min -19
_diffrn_reflns_limit_l_max 10
_diffrn_reflns_limit_l_min -10
_diffrn_reflns_number 8733
_diffrn_reflns_theta_full 27.51
_diffrn_reflns_theta_max 27.51
_diffrn_reflns_theta_min 2.69
_exptl_absorpt_coefficient_mu 0.092
_exptl_absorpt_correction_T_max 1.00
_exptl_absorpt_correction_T_min 0.8779
_exptl_absorpt_correction_type multi-scan
_exptl_absorpt_process_details 'SADABS, Bruker(2001)'
_exptl_crystal_density_diffrn 1.267
_exptl_crystal_density_method 'not measured'
_exptl_crystal_F_000 272
_exptl_crystal_size_max 0.2
_exptl_crystal_size_mid 0.1
_exptl_crystal_size_min 0.05
_refine_diff_density_max 0.162
_refine_diff_density_min -0.165
_refine_diff_density_rms 0.031
_refine_ls_abs_structure_details 'Flack H D (1983), Acta Cryst. A39, 876-881'
_refine_ls_abs_structure_Flack 0.1(9)
_refine_ls_extinction_method none
_refine_ls_goodness_of_fit_ref 0.939
_refine_ls_hydrogen_treatment mixed
_refine_ls_matrix_type full
_refine_ls_number_parameters 245
_refine_ls_number_reflns 2933
_refine_ls_number_restraints 1
_refine_ls_restrained_S_all 0.939
_refine_ls_R_factor_all 0.0577
_refine_ls_R_factor_gt 0.0392
_refine_ls_shift/su_max 0.034
_refine_ls_shift/su_mean 0.006
_refine_ls_structure_factor_coef Fsqd
_refine_ls_weighting_details 'calc w=1/[\s^2^(Fo^2^)+(0.0415P)^2^+0.1371P] where P=(Fo^2^+2Fc^2^)/3'
_refine_ls_weighting_scheme calc
_refine_ls_wR_factor_ref 0.0866
_reflns_number_gt 2389
_reflns_number_total 2933
_reflns_threshold_expression >2\s(I)
_cod_data_source_file c1ob05130j.txt
_cod_data_source_block fl_ii_194
_cod_original_sg_symbol_H-M P21
_cod_database_code 7153803

loop_
_symmetry_equiv_pos_as_xyz
'x, y, z'
'-x, y+1/2, -z'

loop_
_atom_site_label
_atom_site_fract_x
_atom_site_fract_y
_atom_site_fract_z
_atom_site_U_iso_or_equiv
_atom_site_adp_type
_atom_site_calc_flag
_atom_site_refinement_flags
_atom_site_occupancy
_atom_site_disorder_assembly
_atom_site_disorder_group
_atom_site_type_symbol
H16 0.811(4) 1.1994(14) 0.480(2) 0.036(5) Uiso d . 1 . . H
H19 0.315(4) 1.0059(13) 0.533(2) 0.034(5) Uiso d . 1 . . H
H17 0.747(4) 1.0524(14) 0.490(2) 0.032(5) Uiso d . 1 . . H
H11 0.677(4) 1.3426(13) 0.350(2) 0.027(5) Uiso d . 1 . . H
H3 -0.214(4) 0.9719(15) 0.106(3) 0.045(6) Uiso d . 1 . . H
H4 0.009(3) 0.9147(13) 0.029(2) 0.028(5) Uiso d . 1 . . H
H5 -0.046(5) 1.0605(16) -0.167(3) 0.047(6) Uiso d . 1 . . H
H2 0.054(3) 1.0953(12) 0.121(2) 0.027(5) Uiso d . 1 . . H
H18 0.205(4) 1.0841(13) 0.418(2) 0.032(5) Uiso d . 1 . . H
H1 0.483(4) 0.9362(13) 0.304(2) 0.035(5) Uiso d . 1 . . H
H14 0.404(3) 1.2751(14) 0.530(2) 0.035(5) Uiso d . 1 . . H
H6 0.233(4) 1.0148(14) -0.152(2) 0.033(5) Uiso d . 1 . . H
H13 0.276(4) 1.4099(14) 0.392(3) 0.040(5) Uiso d . 1 . . H
H15 0.276(4) 1.2185(12) 0.382(2) 0.025(5) Uiso d . 1 . . H
H12 0.363(3) 1.4378(14) 0.211(2) 0.034(5) Uiso d . 1 . . H
H20 0.158(4) 1.3625(15) 0.239(3) 0.045(6) Uiso d . 1 . . H
O1 0.0101(2) 0.88133(8) 0.36081(16) 0.0368(3) Uani d . 1 . . O
O2 0.3754(2) 1.02523(8) 0.14311(14) 0.0325(3) Uani d . 1 . . O
C2 0.3470(3) 0.97901(12) 0.2912(2) 0.0281(4) Uani d . 1 . . C
O4 0.3690(3) 1.23432(10) 0.07743(16) 0.0505(4) Uani d . 1 . . O
C14 0.3515(3) 1.04149(12) 0.4368(2) 0.0275(4) Uani d . 1 . . C
C11 0.4379(4) 1.24511(12) 0.4251(2) 0.0301(4) Uani d . 1 A . C
C7 0.3149(4) 1.38714(13) 0.2858(2) 0.0322(4) Uani d . 1 A . C
C12 0.6357(4) 1.17585(13) 0.4615(2) 0.0313(4) Uani d . 1 . . C
O3 0.7599(3) 1.29046(12) 0.07768(19) 0.0616(5) Uani d . 1 . . O
C4 -0.0273(3) 0.96162(13) 0.1050(2) 0.0299(4) Uani d . 1 . . C
C1 0.0938(3) 0.93189(11) 0.2647(2) 0.0278(4) Uani d . 1 . . C
C9 0.5676(4) 1.27863(12) 0.1436(2) 0.0359(5) Uani d . 1 A . C
C3 0.1233(3) 1.04393(13) 0.0689(2) 0.0282(4) Uani d . 1 . . C
C13 0.6001(4) 1.08920(12) 0.4662(2) 0.0321(4) Uani d . 1 . . C
C5 0.1418(4) 1.06334(14) -0.1091(2) 0.0367(5) Uani d . 1 . . C
C10 0.5193(4) 1.31558(11) 0.3067(2) 0.0278(4) Uani d . 1 . . C
C8 0.4342(8) 1.1965(3) -0.0842(4) 0.0312(7) Uani d P 0.6 A 1 C
H8A 0.4982 1.2421 -0.1524 0.037 Uiso calc PR 0.6 A 1 H
H8B 0.5595 1.1498 -0.0691 0.037 Uiso calc PR 0.6 A 1 H
C6 0.1856(6) 1.1613(2) -0.1551(4) 0.0309(7) Uani d P 0.6 A 1 C
H6A 0.1789 1.1664 -0.272 0.037 Uiso calc PR 0.6 A 1 H
H6B 0.0496 1.1971 -0.1179 0.037 Uiso calc PR 0.6 A 1 H
C6A 0.3725(9) 1.1295(3) -0.1360(5) 0.0270(9) Uani d P 0.4 A 2 C
H6A1 0.5208 1.1128 -0.0661 0.032 Uiso calc PR 0.4 A 2 H
H6B1 0.4159 1.1262 -0.2472 0.032 Uiso calc PR 0.4 A 2 H
C8A 0.2927(15) 1.2232(4) -0.0970(6) 0.0382(13) Uani d P 0.4 A 2 C
H8A1 0.3784 1.2659 -0.1607 0.046 Uiso calc PR 0.4 A 2 H
H8B1 0.1107 1.2305 -0.1184 0.046 Uiso calc PR 0.4 A 2 H

loop_
_atom_site_aniso_label
_atom_site_aniso_U_11
_atom_site_aniso_U_22
_atom_site_aniso_U_33
_atom_site_aniso_U_12
_atom_site_aniso_U_13
_atom_site_aniso_U_23
O1 0.0431(8) 0.0339(7) 0.0341(7) -0.0098(6) 0.0066(6) 0.0037(6)
O2 0.0281(7) 0.0420(8) 0.0280(6) -0.0070(6) 0.0065(5) 0.0005(6)
C2 0.0254(9) 0.0301(9) 0.0291(9) 0.0015(8) 0.0046(7) 0.0026(8)
O4 0.0865(12) 0.0422(8) 0.0233(7) -0.0258(8) 0.0074(7) -0.0066(6)
C14 0.0299(9) 0.0259(9) 0.0263(9) -0.0030(8) 0.0003(7) 0.0033(8)
C11 0.0348(11) 0.0296(10) 0.0258(9) -0.0030(8) 0.0022(8) -0.0005(8)
C7 0.0363(11) 0.0265(9) 0.0334(10) -0.0023(8) -0.0007(8) -0.0011(9)
C12 0.0305(10) 0.0319(9) 0.0305(9) -0.0060(8) -0.0043(7) 0.0036(8)
O3 0.0760(12) 0.0576(10) 0.0563(10) -0.0217(9) 0.0379(9) -0.0135(8)
C4 0.0266(9) 0.0351(10) 0.0285(9) -0.0027(8) 0.0054(7) -0.0024(8)
C1 0.0325(9) 0.0253(9) 0.0264(8) -0.0001(7) 0.0075(7) -0.0035(8)
C9 0.0524(12) 0.0224(9) 0.0342(10) -0.0087(9) 0.0107(9) -0.0001(8)
C3 0.0290(9) 0.0304(9) 0.0258(8) -0.0003(8) 0.0055(7) -0.0033(8)
C13 0.0285(10) 0.0310(10) 0.0355(10) -0.0007(8) -0.0057(8) 0.0078(8)
C5 0.0533(13) 0.0340(11) 0.0240(9) -0.0117(10) 0.0094(9) -0.0057(8)
C10 0.0321(10) 0.0244(9) 0.0263(9) -0.0020(8) -0.0002(7) -0.0025(7)
C8 0.043(2) 0.033(2) 0.0186(15) -0.0042(17) 0.0079(14) -0.0032(14)
C6 0.0370(18) 0.0346(18) 0.0212(15) -0.0001(15) 0.0032(12) -0.0011(12)
C6A 0.036(3) 0.029(2) 0.017(2) 0.002(2) 0.0063(17) 0.0025(19)
C8A 0.066(4) 0.024(3) 0.023(3) 0.011(3) -0.002(3) -0.005(2)

loop_
_atom_type_symbol
_atom_type_description
_atom_type_scat_dispersion_real
_atom_type_scat_dispersion_imag
_atom_type_scat_source
C C 0.0033 0.0016 'International Tables Vol C Tables 4.2.6.8 and 6.1.1.4'
H H 0 0 'International Tables Vol C Tables 4.2.6.8 and 6.1.1.4'
O O 0.0106 0.006 'International Tables Vol C Tables 4.2.6.8 and 6.1.1.4'

loop_
_geom_angle_atom_site_label_1
_geom_angle_atom_site_label_2
_geom_angle_atom_site_label_3
_geom_angle
C2 O2 C3 107.66(12)
O2 C2 C1 104.92(13)
O2 C2 C14 112.25(14)
C1 C2 C14 111.22(14)
O2 C2 H1 106.9(11)
C1 C2 H1 109.9(11)
C14 C2 H1 111.4(11)
C9 O4 C8A 127.3(3)
C9 O4 C8 109.1(2)
C8A O4 C8 32.8(2)
C13 C14 C2 112.47(15)
C13 C14 H19 110.8(11)
C2 C14 H19 107.9(11)
C13 C14 H18 111.6(11)
C2 C14 H18 107.9(11)
H19 C14 H18 105.9(16)
C12 C11 C10 112.93(15)
C12 C11 H14 108.0(11)
C10 C11 H14 108.6(11)
C12 C11 H15 111.0(11)
C10 C11 H15 109.6(10)
H14 C11 H15 106.4(14)
C10 C7 H13 110.1(12)
C10 C7 H12 112.8(10)
H13 C7 H12 111.1(16)
C10 C7 H20 110.4(13)
H13 C7 H20 105.3(17)
H12 C7 H20 106.8(17)
C13 C12 C11 126.96(18)
C13 C12 H16 118.9(12)
C11 C12 H16 114.1(12)
C1 C4 C3 103.16(14)
C1 C4 H3 113.0(12)
C3 C4 H3 114.0(14)
C1 C4 H4 105.3(11)
C3 C4 H4 109.5(11)
H3 C4 H4 111.3(17)
O1 C1 C4 128.28(17)
O1 C1 C2 124.40(16)
C4 C1 C2 107.29(14)
O3 C9 O4 123.72(18)
O3 C9 C10 124.24(18)
O4 C9 C10 111.99(16)
O2 C3 C5 108.81(14)
O2 C3 C4 103.53(14)
C5 C3 C4 115.22(15)
O2 C3 H2 109.4(11)
C5 C3 H2 109.3(11)
C4 C3 H2 110.3(11)
C12 C13 C14 126.53(18)
C12 C13 H17 117.6(12)
C14 C13 H17 115.9(12)
C3 C5 C6 116.53(19)
C3 C5 C6A 111.4(2)
C6 C5 C6A 40.66(19)
C3 C5 H5 107.4(12)
C6 C5 H5 94.6(13)
C6A C5 H5 130.6(13)
C3 C5 H6 106.6(12)
C6 C5 H6 123.3(12)
C6A C5 H6 90.9(12)
H5 C5 H6 106.1(18)
C9 C10 C11 113.17(15)
C9 C10 C7 109.31(15)
C11 C10 C7 109.44(15)
C9 C10 H11 106.5(11)
C11 C10 H11 109.6(11)
C7 C10 H11 108.7(11)
C6 C8 O4 103.1(3)
C6 C8 H8A 111.1
O4 C8 H8A 111.1
C6 C8 H8B 111.1
O4 C8 H8B 111.1
H8A C8 H8B 109.1
C8 C6 C5 112.8(3)
C8 C6 H6A 109
C5 C6 H6A 109
C8 C6 H6B 109
C5 C6 H6B 109
H6A C6 H6B 107.8
C8A C6A C5 108.9(4)
C8A C6A H6A1 109.9
C5 C6A H6A1 109.9
C8A C6A H6B1 109.9
C5 C6A H6B1 109.9
H6A1 C6A H6B1 108.3
O4 C8A C6A 104.8(4)
O4 C8A H8A1 110.8
C6A C8A H8A1 110.8
O4 C8A H8B1 110.8
C6A C8A H8B1 110.8
H8A1 C8A H8B1 108.9

loop_
_geom_bond_atom_site_label_1
_geom_bond_atom_site_label_2
_geom_bond_distance
O1 C1 1.214(2)
O2 C2 1.432(2)
O2 C3 1.450(2)
C2 C1 1.517(2)
C2 C14 1.533(3)
C2 H1 0.97(2)
O4 C9 1.327(2)
O4 C8A 1.480(5)
O4 C8 1.522(4)
C14 C13 1.502(2)
C14 H19 1.00(2)
C14 H18 1.01(2)
C11 C12 1.494(3)
C11 C10 1.535(2)
C11 H14 1.01(2)
C11 H15 0.984(19)
C7 C10 1.530(3)
C7 H13 0.98(2)
C7 H12 1.03(2)
C7 H20 0.96(2)
C12 C13 1.326(3)
C12 H16 1.00(2)
O3 C9 1.206(2)
C4 C1 1.493(3)
C4 C3 1.521(3)
C4 H3 1.00(2)
C4 H4 0.981(19)
C9 C10 1.505(2)
C3 C5 1.517(2)
C3 H2 0.972(19)
C13 H17 0.96(2)
C5 C6 1.554(4)
C5 C6A 1.607(5)
C5 H5 1.07(2)
C5 H6 0.96(2)
C10 H11 0.97(2)
C8 C6 1.494(5)
C8 H8A 0.97
C8 H8B 0.97
C6 H6A 0.97
C6 H6B 0.97
C6A C8A 1.523(7)
C6A H6A1 0.97
C6A H6B1 0.97
C8A H8A1 0.97
C8A H8B1 0.97

loop_
_geom_torsion_atom_site_label_1
_geom_torsion_atom_site_label_2
_geom_torsion_atom_site_label_3
_geom_torsion_atom_site_label_4
_geom_torsion
C3 O2 C2 C1 27.37(17)
C3 O2 C2 C14 -93.55(16)
O2 C2 C14 C13 -62.77(19)
C1 C2 C14 C13 -179.99(15)
C10 C11 C12 C13 -135.0(2)
C3 C4 C1 O1 162.42(17)
C3 C4 C1 C2 -15.97(18)
O2 C2 C1 O1 175.48(16)
C14 C2 C1 O1 -62.9(2)
O2 C2 C1 C4 -6.05(18)
C14 C2 C1 C4 115.54(16)
C8A O4 C9 O3 -27.0(5)
C8 O4 C9 O3 4.3(3)
C8A O4 C9 C10 150.5(3)
C8 O4 C9 C10 -178.2(2)
C2 O2 C3 C5 -160.75(15)
C2 O2 C3 C4 -37.73(17)
C1 C4 C3 O2 32.04(17)
C1 C4 C3 C5 150.72(16)
C11 C12 C13 C14 -0.4(3)
C2 C14 C13 C12 118.4(2)
O2 C3 C5 C6 -89.8(2)
C4 C3 C5 C6 154.5(2)
O2 C3 C5 C6A -45.4(3)
C4 C3 C5 C6A -161.1(2)
O3 C9 C10 C11 -127.4(2)
O4 C9 C10 C11 55.1(2)
O3 C9 C10 C7 110.3(2)
O4 C9 C10 C7 -67.10(19)
C12 C11 C10 C9 61.9(2)
C12 C11 C10 C7 -175.92(15)
C9 O4 C8 C6 -171.6(2)
C8A O4 C8 C6 -41.2(5)
O4 C8 C6 C5 -90.4(3)
C3 C5 C6 C8 63.8(3)
C6A C5 C6 C8 -28.7(3)
C3 C5 C6A C8A -77.8(4)
C6 C5 C6A C8A 28.4(3)
C9 O4 C8A C6A 103.6(4)
C8 O4 C8A C6A 38.7(4)
C5 C6A C8A O4 90.2(5)
